data_7249180
loop_
_publ_author_name
'Petdee, Sujinda'
'Chantanop, Nuttapong'
'Arunlimsawat, Suangsiri'
'Saenubol, Atthapon'
'Nalaoh, Phattananawee'
'Sudyoadsuk, Taweesak'
'Promarak, Vinich'

_publ_section_title
;
 Excited-state intramolecular proton-transfer solid-state fluorophores
 with aggregation-induced emission as efficient emitters for
 electroluminescent devices
;
_journal_issue 34
_journal_name_full CrystEngComm
_journal_page_first 4698
_journal_page_last 4707
_journal_paper_doi 10.1039/D4CE00660G
_journal_volume 26
_journal_year 2024
_chemical_formula_moiety 'C41 H31 N3 O'
_chemical_formula_sum 'C41 H31 N3 O'
_chemical_formula_weight 581.69
_space_group_crystal_system triclinic
_space_group_IT_number 2
_space_group_name_Hall '-P 1'
_space_group_name_H-M_alt 'P -1'
_atom_sites_solution_hydrogens mixed
_atom_sites_solution_primary iterative
_audit_creation_date 2024-02-10
_audit_creation_method
;
Olex2 1.5
(compiled 2023.08.24 svn.re1ec1418 for OlexSys, GUI svn.r6817)
;
_audit_update_record
;
2024-02-10 deposited with the CCDC.	2024-07-31 downloaded from the CCDC.
;
_cell_angle_alpha 106.157(5)
_cell_angle_beta 97.582(5)
_cell_angle_gamma 98.728(6)
_cell_formula_units_Z 2
_cell_length_a 10.6202(17)
_cell_length_b 11.1341(18)
_cell_length_c 13.581(2)
_cell_measurement_reflns_used 9906
_cell_measurement_temperature 100
_cell_measurement_theta_max 28.32
_cell_measurement_theta_min 2.30
_cell_volume 1498.7(4)
_computing_molecular_graphics 'Olex2 1.5 (Dolomanov et al., 2009)'
_computing_publication_material 'Olex2 1.5 (Dolomanov et al., 2009)'
_computing_structure_refinement 'SHELXL 2018/3 (Sheldrick, 2015)'
_computing_structure_solution 'olex2.solve 1.5 (Bourhis et al., 2015)'
_diffrn_ambient_temperature 100.0
_diffrn_detector 'Bruker APEX2 area detector'
_diffrn_detector_area_resol_mean 7.9
_diffrn_detector_type 'CCD area detector'
_diffrn_measured_fraction_theta_full 1.000
_diffrn_measured_fraction_theta_max 1.000
_diffrn_measurement_device 'three-circle diffractometer'
_diffrn_measurement_device_type 'Bruker D8 Venture'
_diffrn_measurement_method '\w and \f scans'
_diffrn_radiation_monochromator 'mirror optics'
_diffrn_radiation_probe x-ray
_diffrn_radiation_type MoK\a
_diffrn_radiation_wavelength 0.71073
_diffrn_reflns_av_R_equivalents 0.0621
_diffrn_reflns_av_unetI/netI 0.0415
_diffrn_reflns_Laue_measured_fraction_full 1.000
_diffrn_reflns_Laue_measured_fraction_max 1.000
_diffrn_reflns_limit_h_max 13
_diffrn_reflns_limit_h_min -13
_diffrn_reflns_limit_k_max 14
_diffrn_reflns_limit_k_min -14
_diffrn_reflns_limit_l_max 17
_diffrn_reflns_limit_l_min -17
_diffrn_reflns_number 43101
_diffrn_reflns_point_group_measured_fraction_full 1.000
_diffrn_reflns_point_group_measured_fraction_max 1.000
_diffrn_reflns_theta_full 25.242
_diffrn_reflns_theta_max 27.102
_diffrn_reflns_theta_min 1.943
_diffrn_source 'microfocus sealed X-ray tube'
_diffrn_source_type 'Incoatec I\ms'
_diffrn_standards_number 0
_exptl_absorpt_coefficient_mu 0.078
_exptl_absorpt_correction_T_max 0.7457
_exptl_absorpt_correction_T_min 0.6953
_exptl_absorpt_correction_type multi-scan
_exptl_absorpt_process_details
;
SADABS-2016/2 (Bruker,2016/2) was used for absorption correction.
wR2(int) was 0.0992 before and 0.0695 after correction.
The Ratio of minimum to maximum transmission is 0.9324.
The \l/2 correction factor is Not present.
;
_exptl_crystal_colour 'clear light colourless'
_exptl_crystal_colour_lustre clear
_exptl_crystal_colour_modifier light
_exptl_crystal_colour_primary colourless
_exptl_crystal_density_diffrn 1.289
_exptl_crystal_description block
_exptl_crystal_F_000 612
_exptl_crystal_recrystallization_method 'Re-crystallisation from solvent: dichloromethane/methanol'
_exptl_crystal_size_max 0.339
_exptl_crystal_size_mid 0.245
_exptl_crystal_size_min 0.216
_refine_diff_density_max 0.308
_refine_diff_density_min -0.333
_refine_diff_density_rms 0.058
_refine_ls_extinction_coef 0.0247(17)
_refine_ls_extinction_expression Fc^*^=kFc[1+0.001xFc^2^\l^3^/sin(2\q)]^-1/4^
_refine_ls_extinction_method 'SHELXL-2018/3 (Sheldrick 2018)'
_refine_ls_goodness_of_fit_ref 1.039
_refine_ls_hydrogen_treatment mixed
_refine_ls_matrix_type full
_refine_ls_number_parameters 439
_refine_ls_number_reflns 6610
_refine_ls_number_restraints 0
_refine_ls_restrained_S_all 1.039
_refine_ls_R_factor_all 0.0688
_refine_ls_R_factor_gt 0.0462
_refine_ls_shift/su_max 0.000
_refine_ls_shift/su_mean 0.000
_refine_ls_structure_factor_coef Fsqd
_refine_ls_weighting_details 'w=1/[\s^2^(Fo^2^)+(0.0410P)^2^+0.9057P] where P=(Fo^2^+2Fc^2^)/3'
_refine_ls_weighting_scheme calc
_refine_ls_wR_factor_gt 0.1020
_refine_ls_wR_factor_ref 0.1131
_reflns_Friedel_coverage 0.000
_reflns_number_gt 5096
_reflns_number_total 6610
_reflns_threshold_expression 'I > 2\s(I)'
_cod_data_source_file d4ce00660g2.cif
_cod_data_source_block vippn_nc02120
_cod_depositor_comments 'Adding full bibliography for 7249179--7249180.cif.'
_cod_database_code 7249180
_shelx_shelxl_version_number 2018/3
_shelx_space_group_comment
;
The symmetry employed for this shelxl refinement is uniquely defined
by the following loop, which should always be used as a source of
symmetry information in preference to the above space-group names.
They are only intended as comments.
;
_shelx_estimated_absorpt_t_max 0.983
_shelx_estimated_absorpt_t_min 0.974
_olex2_refinement_description
;
1. Others
 Fixed Sof: N3A(0.8) N3B(0.2) C31A(0.8) H31A(0.8) C31B(0.2) H31B(0.2)
 C32A(0.8) H32A(0.8) C32B(0.2) H32B(0.2) H34(0.8) H34A(0.2)
2.a Aromatic/amide H refined with riding coordinates:
 C1(H1A), C2(H2), C3(H3), C10(H10), C13(H13), C14(H14), C15(H15), C16(H16),
 C17(H17), C18(H18), C20(H20), C21(H21), C23(H23), C24(H24), C25(H25), C27(H27),
  C28(H28), C29(H29), C31A(H31A), C31B(H31B), C32A(H32A), C32B(H32B), C34(H34),
 C34(H34A), C35(H35), C38(H38), C39(H39), C40(H40), C41(H41), C42(H42)
2.b Idealised Me refined as rotating group:
 C36(H36A,H36B,H36C)
;
_olex2_submission_special_instructions 'No special instructions were received'

loop_
_space_group_symop_operation_xyz
'x, y, z'
'-x, -y, -z'

loop_
_atom_site_label
_atom_site_type_symbol
_atom_site_fract_x
_atom_site_fract_y
_atom_site_fract_z
_atom_site_U_iso_or_equiv
_atom_site_adp_type
_atom_site_occupancy
_atom_site_site_symmetry_order
_atom_site_calc_flag
_atom_site_refinement_flags_posn
_atom_site_refinement_flags_adp
_atom_site_refinement_flags_occupancy
_atom_site_disorder_assembly
_atom_site_disorder_group
O1 O 0.67163(10) 0.28490(11) 0.54469(9) 0.0202(3) Uani 1 1 d . . . . .
N1 N 0.35959(12) 0.32924(12) 0.34363(9) 0.0156(3) Uani 1 1 d . . . . .
N2 N 0.57106(12) 0.34213(12) 0.38457(10) 0.0167(3) Uani 1 1 d . . . . .
N3A N 1.0545(4) 0.1547(3) 0.9494(3) 0.0386(9) Uani 0.8 1 d . . P A 1
N3B N 1.0478(19) 0.1012(13) 0.9263(15) 0.046(4) Uani 0.2 1 d . . P A 2
C1 C 0.22532(16) 0.51742(17) 0.04351(13) 0.0256(4) Uani 1 1 d . . . . .
H1A H 0.182465 0.542479 -0.011235 0.031 Uiso 1 1 calc R U . . .
C2 C 0.18415(16) 0.54120(16) 0.13838(13) 0.0238(4) Uani 1 1 d . . . . .
H2 H 0.113383 0.583313 0.148691 0.029 Uiso 1 1 calc R U . . .
C3 C 0.24531(15) 0.50406(15) 0.21849(12) 0.0197(3) Uani 1 1 d . . . . .
H3 H 0.216829 0.521448 0.283534 0.024 Uiso 1 1 calc R U . . .
C4 C 0.34850(14) 0.44127(14) 0.20377(11) 0.0164(3) Uani 1 1 d . . . . .
C5 C 0.41863(14) 0.39899(14) 0.28498(11) 0.0161(3) Uani 1 1 d . . . . .
C6 C 0.45671(14) 0.29641(14) 0.40240(11) 0.0157(3) Uani 1 1 d . . . . .
C7 C 0.44206(14) 0.21975(14) 0.47390(11) 0.0155(3) Uani 1 1 d . . . . .
C8 C 0.55298(14) 0.21930(14) 0.54395(11) 0.0156(3) Uani 1 1 d . . . . .
C9 C 0.54265(15) 0.14906(14) 0.61548(11) 0.0162(3) Uani 1 1 d . . . . .
C10 C 0.66093(15) 0.15292(15) 0.68686(12) 0.0184(3) Uani 1 1 d . . . . .
H10 H 0.740024 0.181493 0.667275 0.022 Uiso 1 1 calc R U . . .
C11 C 0.67317(14) 0.12164(15) 0.77630(12) 0.0179(3) Uani 1 1 d . . . . .
C12 C 0.56186(14) 0.08275(15) 0.82446(11) 0.0177(3) Uani 1 1 d . . . . .
C13 C 0.53258(15) -0.04118(15) 0.82978(12) 0.0204(3) Uani 1 1 d . . . . .
H13 H 0.587179 -0.099504 0.807186 0.025 Uiso 1 1 calc R U . . .
C14 C 0.42380(16) -0.07944(17) 0.86804(13) 0.0255(4) Uani 1 1 d . . . . .
H14 H 0.403815 -0.164534 0.870511 0.031 Uiso 1 1 calc R U . . .
C15 C 0.34449(15) 0.00349(18) 0.90239(12) 0.0258(4) Uani 1 1 d . . . . .
H15 H 0.268888 -0.024251 0.926844 0.031 Uiso 1 1 calc R U . . .
C16 C 0.87440(16) 0.61759(16) 0.24082(13) 0.0238(4) Uani 1 1 d . . . . .
H16 H 0.948206 0.665626 0.227053 0.029 Uiso 1 1 calc R U . . .
C17 C 0.76712(16) 0.67147(15) 0.25947(12) 0.0218(3) Uani 1 1 d . . . . .
H17 H 0.767329 0.756235 0.257800 0.026 Uiso 1 1 calc R U . . .
C18 C 0.65960(15) 0.60243(15) 0.28052(12) 0.0190(3) Uani 1 1 d . . . . .
H18 H 0.586464 0.639984 0.293400 0.023 Uiso 1 1 calc R U . . .
C19 C 0.65858(14) 0.47765(15) 0.28284(11) 0.0171(3) Uani 1 1 d . . . . .
C20 C 0.76613(15) 0.42422(15) 0.26330(12) 0.0205(3) Uani 1 1 d . . . . .
H20 H 0.765988 0.339233 0.264328 0.025 Uiso 1 1 calc R U . . .
C21 C 0.87387(16) 0.49352(16) 0.24227(13) 0.0232(4) Uani 1 1 d . . . . .
H21 H 0.946952 0.456063 0.228932 0.028 Uiso 1 1 calc R U . . .
C22 C 0.54882(14) 0.40676(14) 0.31307(11) 0.0163(3) Uani 1 1 d . . . . .
C23 C 0.32875(16) 0.45725(17) 0.02865(12) 0.0251(4) Uani 1 1 d . . . . .
H23 H 0.358269 0.442242 -0.035935 0.030 Uiso 1 1 calc R U . . .
C24 C 0.38949(15) 0.41877(16) 0.10790(12) 0.0211(3) Uani 1 1 d . . . . .
H24 H 0.460010 0.376467 0.096901 0.025 Uiso 1 1 calc R U . . .
C25 C 0.32432(14) 0.14417(14) 0.47417(11) 0.0165(3) Uani 1 1 d . . . . .
H25 H 0.249732 0.142193 0.426237 0.020 Uiso 1 1 calc R U . . .
C26 C 0.31281(14) 0.07213(14) 0.54197(12) 0.0174(3) Uani 1 1 d . . . . .
C27 C 0.42242(15) 0.07514(14) 0.61121(11) 0.0173(3) Uani 1 1 d . . . . .
H27 H 0.415406 0.025118 0.657362 0.021 Uiso 1 1 calc R U . . .
C28 C 0.48363(16) 0.16763(16) 0.86276(12) 0.0226(4) Uani 1 1 d . . . . .
H28 H 0.504301 0.253656 0.862677 0.027 Uiso 1 1 calc R U . . .
C29 C 0.37584(16) 0.12728(18) 0.90096(13) 0.0284(4) Uani 1 1 d . . . . .
H29 H 0.322744 0.185929 0.926567 0.034 Uiso 1 1 calc R U . . .
C30 C 0.80421(15) 0.12847(16) 0.83412(13) 0.0230(4) Uani 1 1 d . . . . .
C31A C 0.8309(3) 0.1758(3) 0.9452(2) 0.0280(7) Uani 0.8 1 d . . P A 1
H31A H 0.763883 0.198475 0.982299 0.034 Uiso 0.8 1 calc R U P A 1
C31B C 0.8228(12) 0.1149(11) 0.9281(10) 0.023(2) Uani 0.2 1 d . . P A 2
H31B H 0.751451 0.105202 0.962570 0.028 Uiso 0.2 1 calc R U P A 2
C32A C 0.9545(3) 0.1885(3) 0.9984(3) 0.0417(8) Uani 0.8 1 d . . P A 1
H32A H 0.971073 0.222248 1.072246 0.050 Uiso 0.8 1 calc R U P A 1
C32B C 0.9465(10) 0.1148(12) 0.9771(8) 0.028(2) Uani 0.2 1 d . . P A 2
H32B H 0.960695 0.124701 1.049669 0.033 Uiso 0.2 1 calc R U P A 2
C34 C 1.02745(16) 0.11029(17) 0.84198(16) 0.0289(4) Uani 1 1 d . . . . .
H34 H 1.094602 0.085181 0.805960 0.035 Uiso 0.8 1 calc R U P A 1
H34A H 1.100424 0.125654 0.810378 0.035 Uiso 0.2 1 calc R U P A 2
C35 C 0.90704(15) 0.10065(15) 0.78447(14) 0.0241(4) Uani 1 1 d . . . . .
H35 H 0.894519 0.074834 0.710478 0.029 Uiso 1 1 calc R U . . .
C36 C 0.18473(15) -0.00817(16) 0.54034(13) 0.0245(4) Uani 1 1 d . . . . .
H36A H 0.114242 0.025923 0.510501 0.037 Uiso 1 1 calc R U . . .
H36B H 0.176227 -0.006535 0.611656 0.037 Uiso 1 1 calc R U . . .
H36C H 0.180258 -0.096207 0.497794 0.037 Uiso 1 1 calc R U . . .
C37 C 0.22545(14) 0.31413(14) 0.35387(11) 0.0156(3) Uani 1 1 d . . . . .
C38 C 0.13051(15) 0.23239(15) 0.27350(12) 0.0190(3) Uani 1 1 d . . . . .
H38 H 0.151741 0.189529 0.208793 0.023 Uiso 1 1 calc R U . . .
C39 C 0.00360(16) 0.21446(16) 0.28959(14) 0.0241(4) Uani 1 1 d . . . . .
H39 H -0.063016 0.159130 0.235177 0.029 Uiso 1 1 calc R U . . .
C40 C -0.02685(16) 0.27649(17) 0.38424(14) 0.0258(4) Uani 1 1 d . . . . .
H40 H -0.113726 0.261862 0.395010 0.031 Uiso 1 1 calc R U . . .
C41 C 0.06891(16) 0.35975(16) 0.46325(13) 0.0239(4) Uani 1 1 d . . . . .
H41 H 0.047770 0.402859 0.527936 0.029 Uiso 1 1 calc R U . . .
C42 C 0.19536(15) 0.37986(15) 0.44757(12) 0.0195(3) Uani 1 1 d . . . . .
H42 H 0.261241 0.438420 0.500763 0.023 Uiso 1 1 calc R U . . .
H1 H 0.664(2) 0.317(2) 0.4862(18) 0.049(6) Uiso 1 1 d . . . . .

loop_
_atom_site_aniso_label
_atom_site_aniso_U_11
_atom_site_aniso_U_22
_atom_site_aniso_U_33
_atom_site_aniso_U_23
_atom_site_aniso_U_13
_atom_site_aniso_U_12
O1 0.0150(5) 0.0272(6) 0.0210(6) 0.0145(5) 0.0007(4) 0.0008(4)
N1 0.0154(6) 0.0178(6) 0.0142(6) 0.0066(5) 0.0018(5) 0.0031(5)
N2 0.0165(6) 0.0187(7) 0.0158(6) 0.0074(5) 0.0015(5) 0.0030(5)
N3A 0.0237(13) 0.051(2) 0.045(2) 0.0317(19) -0.0080(13) -0.0012(18)
N3B 0.040(7) 0.044(9) 0.052(8) 0.013(8) 0.019(6) 0.001(7)
C1 0.0259(9) 0.0317(9) 0.0230(8) 0.0164(7) -0.0002(7) 0.0058(7)
C2 0.0207(8) 0.0275(9) 0.0295(9) 0.0163(7) 0.0055(7) 0.0091(7)
C3 0.0206(8) 0.0228(8) 0.0185(8) 0.0093(6) 0.0051(6) 0.0053(6)
C4 0.0162(7) 0.0165(7) 0.0159(7) 0.0058(6) 0.0007(6) 0.0016(6)
C5 0.0187(8) 0.0168(7) 0.0137(7) 0.0057(6) 0.0039(6) 0.0036(6)
C6 0.0156(7) 0.0163(7) 0.0138(7) 0.0041(6) -0.0007(6) 0.0028(6)
C7 0.0179(8) 0.0150(7) 0.0140(7) 0.0044(6) 0.0028(6) 0.0050(6)
C8 0.0152(7) 0.0152(7) 0.0164(7) 0.0043(6) 0.0037(6) 0.0035(6)
C9 0.0190(8) 0.0167(7) 0.0145(7) 0.0056(6) 0.0036(6) 0.0058(6)
C10 0.0162(7) 0.0197(8) 0.0205(8) 0.0080(6) 0.0034(6) 0.0041(6)
C11 0.0167(8) 0.0182(8) 0.0195(8) 0.0078(6) 0.0011(6) 0.0037(6)
C12 0.0162(7) 0.0230(8) 0.0140(7) 0.0073(6) -0.0008(6) 0.0038(6)
C13 0.0215(8) 0.0221(8) 0.0179(8) 0.0069(6) 0.0012(6) 0.0056(6)
C14 0.0248(9) 0.0270(9) 0.0229(8) 0.0117(7) -0.0005(7) -0.0031(7)
C15 0.0136(8) 0.0459(11) 0.0180(8) 0.0129(8) 0.0022(6) 0.0013(7)
C16 0.0225(8) 0.0246(9) 0.0272(9) 0.0113(7) 0.0092(7) 0.0025(7)
C17 0.0270(9) 0.0190(8) 0.0232(8) 0.0097(7) 0.0086(7) 0.0060(7)
C18 0.0209(8) 0.0228(8) 0.0164(7) 0.0077(6) 0.0057(6) 0.0083(6)
C19 0.0170(7) 0.0232(8) 0.0118(7) 0.0075(6) 0.0014(6) 0.0030(6)
C20 0.0196(8) 0.0207(8) 0.0231(8) 0.0099(7) 0.0021(6) 0.0047(6)
C21 0.0187(8) 0.0262(9) 0.0287(9) 0.0110(7) 0.0084(7) 0.0076(7)
C22 0.0183(8) 0.0174(8) 0.0147(7) 0.0067(6) 0.0033(6) 0.0042(6)
C23 0.0282(9) 0.0335(10) 0.0154(8) 0.0093(7) 0.0047(7) 0.0070(7)
C24 0.0208(8) 0.0257(9) 0.0182(8) 0.0076(7) 0.0035(6) 0.0079(7)
C25 0.0158(7) 0.0171(7) 0.0164(7) 0.0054(6) 0.0004(6) 0.0038(6)
C26 0.0171(8) 0.0168(8) 0.0187(7) 0.0057(6) 0.0037(6) 0.0034(6)
C27 0.0222(8) 0.0168(7) 0.0156(7) 0.0078(6) 0.0047(6) 0.0052(6)
C28 0.0241(8) 0.0236(9) 0.0201(8) 0.0065(7) 0.0004(6) 0.0082(7)
C29 0.0213(9) 0.0435(11) 0.0204(8) 0.0072(8) 0.0025(7) 0.0124(8)
C30 0.0194(8) 0.0266(9) 0.0285(9) 0.0196(7) 0.0021(7) 0.0024(7)
C31A 0.0261(14) 0.0362(17) 0.0232(14) 0.0166(16) -0.0013(10) 0.0015(16)
C31B 0.017(5) 0.024(6) 0.030(6) 0.011(6) 0.006(4) 0.001(5)
C32A 0.0332(16) 0.055(2) 0.0366(17) 0.0262(17) -0.0102(12) -0.0026(17)
C32B 0.017(5) 0.051(7) 0.018(5) 0.020(5) -0.001(4) 0.000(5)
C34 0.0185(8) 0.0297(10) 0.0459(12) 0.0248(9) 0.0049(8) 0.0027(7)
C35 0.0205(8) 0.0202(8) 0.0318(9) 0.0118(7) 0.0009(7) 0.0012(6)
C36 0.0203(8) 0.0261(9) 0.0292(9) 0.0149(7) 0.0021(7) 0.0004(7)
C37 0.0148(7) 0.0160(7) 0.0189(7) 0.0099(6) 0.0026(6) 0.0037(6)
C38 0.0199(8) 0.0187(8) 0.0190(8) 0.0077(6) 0.0007(6) 0.0044(6)
C39 0.0186(8) 0.0219(8) 0.0317(9) 0.0124(7) -0.0019(7) 0.0013(6)
C40 0.0185(8) 0.0325(9) 0.0378(10) 0.0244(8) 0.0102(7) 0.0087(7)
C41 0.0291(9) 0.0272(9) 0.0247(8) 0.0156(7) 0.0116(7) 0.0134(7)
C42 0.0233(8) 0.0198(8) 0.0174(7) 0.0081(6) 0.0035(6) 0.0057(6)

loop_
_atom_type_symbol
_atom_type_description
_atom_type_scat_dispersion_real
_atom_type_scat_dispersion_imag
_atom_type_scat_source
C C 0.0033 0.0016 'International Tables Vol C Tables 4.2.6.8 and 6.1.1.4'
H H 0.0000 0.0000 'International Tables Vol C Tables 4.2.6.8 and 6.1.1.4'
N N 0.0061 0.0033 'International Tables Vol C Tables 4.2.6.8 and 6.1.1.4'
O O 0.0106 0.0060 'International Tables Vol C Tables 4.2.6.8 and 6.1.1.4'

loop_
_geom_angle_atom_site_label_1
_geom_angle_atom_site_label_2
_geom_angle_atom_site_label_3
_geom_angle
_geom_angle_site_symmetry_1
_geom_angle_site_symmetry_3
_geom_angle_publ_flag
C8 O1 H1 107.3(13) . . ?
C5 N1 C37 125.85(12) . . ?
C6 N1 C5 107.24(12) . . ?
C6 N1 C37 126.11(12) . . ?
C6 N2 C22 107.05(12) . . ?
C32A N3A C34 116.7(3) . . ?
C34 N3B C32B 113.5(16) . . ?
C2 C1 H1A 120.1 . . ?
C23 C1 H1A 120.1 . . ?
C23 C1 C2 119.83(15) . . ?
C1 C2 H2 119.7 . . ?
C1 C2 C3 120.55(15) . . ?
C3 C2 H2 119.7 . . ?
C2 C3 H3 119.9 . . ?
C2 C3 C4 120.13(15) . . ?
C4 C3 H3 119.9 . . ?
C3 C4 C5 123.41(14) . . ?
C3 C4 C24 118.65(14) . . ?
C24 C4 C5 117.93(14) . . ?
N1 C5 C4 124.75(13) . . ?
C22 C5 N1 105.44(12) . . ?
C22 C5 C4 129.55(14) . . ?
N1 C6 C7 127.28(13) . . ?
N2 C6 N1 110.18(12) . . ?
N2 C6 C7 122.53(13) . . ?
C8 C7 C6 118.56(13) . . ?
C25 C7 C6 123.16(13) . . ?
C25 C7 C8 118.26(13) . . ?
O1 C8 C7 121.72(13) . . ?
O1 C8 C9 117.90(13) . . ?
C9 C8 C7 120.38(14) . . ?
C8 C9 C10 117.96(14) . . ?
C27 C9 C8 118.35(13) . . ?
C27 C9 C10 123.62(13) . . ?
C9 C10 H10 115.4 . . ?
C11 C10 C9 129.19(15) . . ?
C11 C10 H10 115.4 . . ?
C10 C11 C12 124.05(14) . . ?
C10 C11 C30 119.74(14) . . ?
C30 C11 C12 116.19(13) . . ?
C13 C12 C11 120.18(14) . . ?
C28 C12 C11 121.16(14) . . ?
C28 C12 C13 118.64(15) . . ?
C12 C13 H13 120.0 . . ?
C14 C13 C12 119.97(15) . . ?
C14 C13 H13 120.0 . . ?
C13 C14 H14 119.5 . . ?
C15 C14 C13 121.08(16) . . ?
C15 C14 H14 119.5 . . ?
C14 C15 H15 120.5 . . ?
C14 C15 C29 119.09(16) . . ?
C29 C15 H15 120.5 . . ?
C17 C16 H16 120.0 . . ?
C17 C16 C21 119.92(15) . . ?
C21 C16 H16 120.0 . . ?
C16 C17 H17 119.8 . . ?
C18 C17 C16 120.38(15) . . ?
C18 C17 H17 119.8 . . ?
C17 C18 H18 120.0 . . ?
C17 C18 C19 120.08(14) . . ?
C19 C18 H18 120.0 . . ?
C18 C19 C22 120.50(14) . . ?
C20 C19 C18 119.10(14) . . ?
C20 C19 C22 120.26(14) . . ?
C19 C20 H20 119.6 . . ?
C21 C20 C19 120.77(15) . . ?
C21 C20 H20 119.6 . . ?
C16 C21 C20 119.74(15) . . ?
C16 C21 H21 120.1 . . ?
C20 C21 H21 120.1 . . ?
N2 C22 C19 120.27(13) . . ?
C5 C22 N2 110.08(13) . . ?
C5 C22 C19 129.54(13) . . ?
C1 C23 H23 120.0 . . ?
C1 C23 C24 119.95(15) . . ?
C24 C23 H23 120.0 . . ?
C4 C24 H24 119.6 . . ?
C23 C24 C4 120.88(15) . . ?
C23 C24 H24 119.6 . . ?
C7 C25 H25 118.9 . . ?
C26 C25 C7 122.21(14) . . ?
C26 C25 H25 118.9 . . ?
C25 C26 C27 118.43(14) . . ?
C25 C26 C36 120.92(14) . . ?
C27 C26 C36 120.65(14) . . ?
C9 C27 H27 118.9 . . ?
C26 C27 C9 122.29(14) . . ?
C26 C27 H27 118.9 . . ?
C12 C28 H28 119.9 . . ?
C29 C28 C12 120.23(16) . . ?
C29 C28 H28 119.9 . . ?
C15 C29 C28 120.89(16) . . ?
C15 C29 H29 119.6 . . ?
C28 C29 H29 119.6 . . ?
C31A C30 C11 119.75(19) . . ?
C31B C30 C11 122.3(5) . . ?
C31B C30 C35 110.7(5) . . ?
C35 C30 C11 122.68(15) . . ?
C35 C30 C31A 117.34(19) . . ?
C30 C31A H31A 120.2 . . ?
C32A C31A C30 119.6(3) . . ?
C32A C31A H31A 120.2 . . ?
C30 C31B H31B 119.8 . . ?
C30 C31B C32B 120.4(10) . . ?
C32B C31B H31B 119.8 . . ?
N3A C32A C31A 123.0(3) . . ?
N3A C32A H32A 118.5 . . ?
C31A C32A H32A 118.5 . . ?
N3B C32B C31B 123.3(13) . . ?
N3B C32B H32B 118.3 . . ?
C31B C32B H32B 118.3 . . ?
N3A C34 H34 118.6 . . ?
N3A C34 C35 122.9(2) . . ?
N3B C34 H34A 117.1 . . ?
N3B C34 C35 125.9(10) . . ?
C35 C34 H34 118.6 . . ?
C35 C34 H34A 117.1 . . ?
C30 C35 H35 119.8 . . ?
C34 C35 C30 120.36(17) . . ?
C34 C35 H35 119.8 . . ?
C26 C36 H36A 109.5 . . ?
C26 C36 H36B 109.5 . . ?
C26 C36 H36C 109.5 . . ?
H36A C36 H36B 109.5 . . ?
H36A C36 H36C 109.5 . . ?
H36B C36 H36C 109.5 . . ?
C38 C37 N1 120.58(14) . . ?
C38 C37 C42 121.36(14) . . ?
C42 C37 N1 118.01(13) . . ?
C37 C38 H38 120.8 . . ?
C37 C38 C39 118.48(15) . . ?
C39 C38 H38 120.8 . . ?
C38 C39 H39 119.7 . . ?
C40 C39 C38 120.59(15) . . ?
C40 C39 H39 119.7 . . ?
C39 C40 H40 119.9 . . ?
C39 C40 C41 120.23(15) . . ?
C41 C40 H40 119.9 . . ?
C40 C41 H41 120.2 . . ?
C42 C41 C40 119.69(15) . . ?
C42 C41 H41 120.2 . . ?
C37 C42 H42 120.2 . . ?
C41 C42 C37 119.59(15) . . ?
C41 C42 H42 120.2 . . ?

loop_
_geom_bond_atom_site_label_1
_geom_bond_atom_site_label_2
_geom_bond_distance
_geom_bond_site_symmetry_2
_geom_bond_publ_flag
O1 C8 1.3545(18) . ?
O1 H1 0.96(2) . ?
N1 C5 1.3996(19) . ?
N1 C6 1.3763(18) . ?
N1 C37 1.4387(19) . ?
N2 C6 1.3233(19) . ?
N2 C22 1.3770(19) . ?
N3A C32A 1.372(6) . ?
N3A C34 1.379(5) . ?
N3B C32B 1.36(2) . ?
N3B C34 1.17(2) . ?
C1 H1A 0.9500 . ?
C1 C2 1.384(2) . ?
C1 C23 1.379(2) . ?
C2 H2 0.9500 . ?
C2 C3 1.386(2) . ?
C3 H3 0.9500 . ?
C3 C4 1.394(2) . ?
C4 C5 1.474(2) . ?
C4 C24 1.396(2) . ?
C5 C22 1.368(2) . ?
C6 C7 1.468(2) . ?
C7 C8 1.415(2) . ?
C7 C25 1.398(2) . ?
C8 C9 1.411(2) . ?
C9 C10 1.469(2) . ?
C9 C27 1.395(2) . ?
C10 H10 0.9500 . ?
C10 C11 1.349(2) . ?
C11 C12 1.490(2) . ?
C11 C30 1.485(2) . ?
C12 C13 1.392(2) . ?
C12 C28 1.390(2) . ?
C13 H13 0.9500 . ?
C13 C14 1.385(2) . ?
C14 H14 0.9500 . ?
C14 C15 1.371(3) . ?
C15 H15 0.9500 . ?
C15 C29 1.374(3) . ?
C16 H16 0.9500 . ?
C16 C17 1.386(2) . ?
C16 C21 1.386(2) . ?
C17 H17 0.9500 . ?
C17 C18 1.385(2) . ?
C18 H18 0.9500 . ?
C18 C19 1.397(2) . ?
C19 C20 1.388(2) . ?
C19 C22 1.476(2) . ?
C20 H20 0.9500 . ?
C20 C21 1.388(2) . ?
C21 H21 0.9500 . ?
C23 H23 0.9500 . ?
C23 C24 1.384(2) . ?
C24 H24 0.9500 . ?
C25 H25 0.9500 . ?
C25 C26 1.385(2) . ?
C26 C27 1.387(2) . ?
C26 C36 1.504(2) . ?
C27 H27 0.9500 . ?
C28 H28 0.9500 . ?
C28 C29 1.383(2) . ?
C29 H29 0.9500 . ?
C30 C31A 1.425(4) . ?
C30 C31B 1.319(13) . ?
C30 C35 1.387(2) . ?
C31A H31A 0.9500 . ?
C31A C32A 1.379(4) . ?
C31B H31B 0.9500 . ?
C31B C32B 1.392(16) . ?
C32A H32A 0.9500 . ?
C32B H32B 0.9500 . ?
C34 H34 0.9500 . ?
C34 H34A 0.9500 . ?
C34 C35 1.380(2) . ?
C35 H35 0.9500 . ?
C36 H36A 0.9800 . ?
C36 H36B 0.9800 . ?
C36 H36C 0.9800 . ?
C37 C38 1.384(2) . ?
C37 C42 1.385(2) . ?
C38 H38 0.9500 . ?
C38 C39 1.387(2) . ?
C39 H39 0.9500 . ?
C39 C40 1.385(3) . ?
C40 H40 0.9500 . ?
C40 C41 1.385(2) . ?
C41 H41 0.9500 . ?
C41 C42 1.382(2) . ?
C42 H42 0.9500 . ?

loop_
_geom_torsion_atom_site_label_1
_geom_torsion_atom_site_label_2
_geom_torsion_atom_site_label_3
_geom_torsion_atom_site_label_4
_geom_torsion
_geom_torsion_site_symmetry_1
_geom_torsion_site_symmetry_2
_geom_torsion_site_symmetry_3
_geom_torsion_site_symmetry_4
_geom_torsion_publ_flag
O1 C8 C9 C10 0.7(2) . . . . ?
O1 C8 C9 C27 -176.26(13) . . . . ?
N1 C5 C22 N2 1.37(17) . . . . ?
N1 C5 C22 C19 -174.55(15) . . . . ?
N1 C6 C7 C8 -166.45(14) . . . . ?
N1 C6 C7 C25 15.4(2) . . . . ?
N1 C37 C38 C39 175.74(13) . . . . ?
N1 C37 C42 C41 -174.80(13) . . . . ?
N2 C6 C7 C8 15.0(2) . . . . ?
N2 C6 C7 C25 -163.10(14) . . . . ?
N3A C34 C35 C30 -4.2(3) . . . . ?
N3B C34 C35 C30 25.5(9) . . . . ?
C1 C2 C3 C4 -0.5(2) . . . . ?
C1 C23 C24 C4 -0.7(3) . . . . ?
C2 C1 C23 C24 1.2(3) . . . . ?
C2 C3 C4 C5 179.88(15) . . . . ?
C2 C3 C4 C24 1.0(2) . . . . ?
C3 C4 C5 N1 49.3(2) . . . . ?
C3 C4 C5 C22 -137.37(17) . . . . ?
C3 C4 C24 C23 -0.3(2) . . . . ?
C4 C5 C22 N2 -172.98(15) . . . . ?
C4 C5 C22 C19 11.1(3) . . . . ?
C5 N1 C6 N2 0.57(16) . . . . ?
C5 N1 C6 C7 -178.09(14) . . . . ?
C5 N1 C37 C38 75.81(19) . . . . ?
C5 N1 C37 C42 -106.60(17) . . . . ?
C5 C4 C24 C23 -179.31(15) . . . . ?
C6 N1 C5 C4 173.53(14) . . . . ?
C6 N1 C5 C22 -1.17(16) . . . . ?
C6 N1 C37 C38 -115.74(16) . . . . ?
C6 N1 C37 C42 61.9(2) . . . . ?
C6 N2 C22 C5 -1.05(17) . . . . ?
C6 N2 C22 C19 175.31(13) . . . . ?
C6 C7 C8 O1 -1.6(2) . . . . ?
C6 C7 C8 C9 178.66(13) . . . . ?
C6 C7 C25 C26 179.68(14) . . . . ?
C7 C8 C9 C10 -179.55(14) . . . . ?
C7 C8 C9 C27 3.5(2) . . . . ?
C7 C25 C26 C27 -0.4(2) . . . . ?
C7 C25 C26 C36 179.97(14) . . . . ?
C8 C7 C25 C26 1.5(2) . . . . ?
C8 C9 C10 C11 162.38(16) . . . . ?
C8 C9 C27 C26 -2.3(2) . . . . ?
C9 C10 C11 C12 -4.1(3) . . . . ?
C9 C10 C11 C30 177.62(15) . . . . ?
C10 C9 C27 C26 -179.10(15) . . . . ?
C10 C11 C12 C13 113.29(18) . . . . ?
C10 C11 C12 C28 -65.3(2) . . . . ?
C10 C11 C30 C31A 140.1(2) . . . . ?
C10 C11 C30 C31B 171.2(6) . . . . ?
C10 C11 C30 C35 -34.2(2) . . . . ?
C11 C12 C13 C14 -175.55(14) . . . . ?
C11 C12 C28 C29 175.78(14) . . . . ?
C11 C30 C31A C32A -176.5(2) . . . . ?
C11 C30 C31B C32B 176.3(8) . . . . ?
C11 C30 C35 C34 179.05(15) . . . . ?
C12 C11 C30 C31A -38.3(2) . . . . ?
C12 C11 C30 C31B -7.3(6) . . . . ?
C12 C11 C30 C35 147.33(15) . . . . ?
C12 C13 C14 C15 -0.9(2) . . . . ?
C12 C28 C29 C15 0.4(2) . . . . ?
C13 C12 C28 C29 -2.8(2) . . . . ?
C13 C14 C15 C29 -1.6(2) . . . . ?
C14 C15 C29 C28 1.9(2) . . . . ?
C16 C17 C18 C19 -0.1(2) . . . . ?
C17 C16 C21 C20 -0.5(2) . . . . ?
C17 C18 C19 C20 -0.3(2) . . . . ?
C17 C18 C19 C22 175.30(14) . . . . ?
C18 C19 C20 C21 0.4(2) . . . . ?
C18 C19 C22 N2 -132.46(15) . . . . ?
C18 C19 C22 C5 43.1(2) . . . . ?
C19 C20 C21 C16 0.1(2) . . . . ?
C20 C19 C22 N2 43.1(2) . . . . ?
C20 C19 C22 C5 -141.34(17) . . . . ?
C21 C16 C17 C18 0.6(2) . . . . ?
C22 N2 C6 N1 0.27(16) . . . . ?
C22 N2 C6 C7 179.01(13) . . . . ?
C22 C19 C20 C21 -175.26(14) . . . . ?
C23 C1 C2 C3 -0.5(3) . . . . ?
C24 C4 C5 N1 -131.82(16) . . . . ?
C24 C4 C5 C22 41.6(2) . . . . ?
C25 C7 C8 O1 176.62(13) . . . . ?
C25 C7 C8 C9 -3.1(2) . . . . ?
C25 C26 C27 C9 0.8(2) . . . . ?
C27 C9 C10 C11 -20.8(3) . . . . ?
C28 C12 C13 C14 3.1(2) . . . . ?
C30 C11 C12 C13 -68.35(19) . . . . ?
C30 C11 C12 C28 113.08(17) . . . . ?
C30 C31A C32A N3A -1.6(5) . . . . ?
C30 C31B C32B N3B -14.3(19) . . . . ?
C31A C30 C35 C34 4.6(3) . . . . ?
C31B C30 C35 C34 -23.8(6) . . . . ?
C32A N3A C34 C35 0.7(4) . . . . ?
C32B N3B C34 C35 -17.2(15) . . . . ?
C34 N3A C32A C31A 2.1(5) . . . . ?
C34 N3B C32B C31B 11.7(19) . . . . ?
C35 C30 C31A C32A -1.8(4) . . . . ?
C35 C30 C31B C32B 19.1(12) . . . . ?
C36 C26 C27 C9 -179.58(15) . . . . ?
C37 N1 C5 C4 -16.2(2) . . . . ?
C37 N1 C5 C22 169.08(14) . . . . ?
C37 N1 C6 N2 -169.65(13) . . . . ?
C37 N1 C6 C7 11.7(2) . . . . ?
C37 C38 C39 C40 -0.4(2) . . . . ?
C38 C37 C42 C41 2.8(2) . . . . ?
C38 C39 C40 C41 1.6(2) . . . . ?
C39 C40 C41 C42 -0.6(2) . . . . ?
C40 C41 C42 C37 -1.6(2) . . . . ?
C42 C37 C38 C39 -1.8(2) . . . . ?
